data_4302451
loop_
_publ_author_name
'Jocelyn Alc\'antara-Garc\'ia'
'Vojtech Jancik'
'Joaqu\'in Barroso'
'Sandra Hidalgo-Bonilla'
'Raymundo Cea-Olivares'
'Rub\'en A. Toscano'
'M\'onica Moya-Cabrera'

_publ_section_title
;
Coordination Diversity of Aluminum Centers Molded by Triazole Based
Chalcogen Ligands
;
_journal_name_full 'Inorganic Chemistry'
_journal_page_first 5874
_journal_page_last 5883
_journal_paper_doi 10.1021/ic900166u
_journal_volume 48
_journal_year 2009
_chemical_formula_moiety 'C26 H21 N3 O2 P2'
_chemical_formula_sum 'C26 H21 N3 O2 P2'
_chemical_formula_weight 469.40
_chemical_name_systematic
;
 ?
;
_space_group_IT_number 2
_symmetry_cell_setting triclinic
_symmetry_space_group_name_Hall '-P 1'
_symmetry_space_group_name_H-M 'P -1'
_atom_sites_solution_hydrogens geom
_atom_sites_solution_primary direct
_atom_sites_solution_secondary difmap
_audit_creation_method SHELXL-97
_cell_angle_alpha 101.63(3)
_cell_angle_beta 108.31(2)
_cell_angle_gamma 104.50(3)
_cell_formula_units_Z 2
_cell_length_a 9.201(2)
_cell_length_b 10.656(3)
_cell_length_c 13.748(3)
_cell_measurement_reflns_used 2871
_cell_measurement_temperature 294(2)
_cell_measurement_theta_max 24.57
_cell_measurement_theta_min 2.39
_cell_volume 1179.9(6)
_computing_cell_refinement 'Bruker AXS SAINT (v 7.01A, Bruker 2003)'
_computing_data_collection 'SMART V 5.625 (Bruker, 1999)'
_computing_data_reduction 'Bruker AXS SAINT (v 7.01A, Bruker 2003)'
_computing_molecular_graphics 'Bruker AXS SHELXTL (v 6.12)'
_computing_publication_material 'SHELXL-97 (Sheldrick, 1997)'
_computing_structure_refinement 'SHELXL-97 (Sheldrick, 1997)'
_computing_structure_solution 'SHELXS-97 (Sheldrick, 1990)'
_diffrn_ambient_temperature 294(2)
_diffrn_detector_area_resol_mean 0.661
_diffrn_measured_fraction_theta_full 0.990
_diffrn_measured_fraction_theta_max 0.990
_diffrn_measurement_device_type 'Bruker Smart Apex CCD diffractometer'
_diffrn_measurement_method 'omega scan'
_diffrn_radiation_monochromator graphite
_diffrn_radiation_source 'fine-focus sealed tube'
_diffrn_radiation_type MoK\a
_diffrn_radiation_wavelength 0.71073
_diffrn_reflns_av_R_equivalents 0.0598
_diffrn_reflns_av_sigmaI/netI 0.0999
_diffrn_reflns_limit_h_max 11
_diffrn_reflns_limit_h_min -11
_diffrn_reflns_limit_k_max 12
_diffrn_reflns_limit_k_min -12
_diffrn_reflns_limit_l_max 16
_diffrn_reflns_limit_l_min -16
_diffrn_reflns_number 9635
_diffrn_reflns_theta_full 25.37
_diffrn_reflns_theta_max 25.37
_diffrn_reflns_theta_min 2.07
_exptl_absorpt_coefficient_mu 0.213
_exptl_absorpt_correction_T_max 0.9734
_exptl_absorpt_correction_T_min 0.9531
_exptl_absorpt_correction_type analytical
_exptl_absorpt_process_details 'XPREP, Sheldrick 2008'
_exptl_crystal_colour colorless
_exptl_crystal_density_diffrn 1.321
_exptl_crystal_density_method 'not measured'
_exptl_crystal_description prism
_exptl_crystal_F_000 488
_exptl_crystal_size_max 0.23
_exptl_crystal_size_mid 0.17
_exptl_crystal_size_min 0.11
_refine_diff_density_max 0.292
_refine_diff_density_min -0.166
_refine_diff_density_rms 0.040
_refine_ls_extinction_method none
_refine_ls_goodness_of_fit_ref 0.827
_refine_ls_hydrogen_treatment mixed
_refine_ls_matrix_type full
_refine_ls_number_parameters 356
_refine_ls_number_reflns 4278
_refine_ls_number_restraints 212
_refine_ls_restrained_S_all 0.832
_refine_ls_R_factor_all 0.0980
_refine_ls_R_factor_gt 0.0487
_refine_ls_shift/su_max 0.000
_refine_ls_shift/su_mean 0.000
_refine_ls_structure_factor_coef Fsqd
_refine_ls_weighting_details 'calc w=1/[\s^2^(Fo^2^)+(0.0259P)^2^+0.0000P] where P=(Fo^2^+2Fc^2^)/3'
_refine_ls_weighting_scheme calc
_refine_ls_wR_factor_gt 0.0793
_refine_ls_wR_factor_ref 0.0897
_reflns_number_gt 2383
_reflns_number_total 4278
_reflns_threshold_expression >2sigma(I)
_cod_data_source_file ic900166u_si_002.cif
_cod_data_source_block face
_cod_depositor_comments
;
The following automatic conversions were performed:
'_symmetry_cell_setting' value 'Triclinic' changed to 'triclinic'
according to '/home/saulius/struct/CIF-dictionaries/cif_core.dic'
dictionary named 'cif_core.dic' version 2.4.1 from 2010-06-29.

Automatic conversion script
Id: cif_fix_enum 1527 2010-12-29 10:47:43Z saulius 
;
_cod_database_code 4302451

loop_
_symmetry_equiv_pos_as_xyz
'x, y, z'
'-x, -y, -z'

loop_
_atom_site_label
_atom_site_type_symbol
_atom_site_fract_x
_atom_site_fract_y
_atom_site_fract_z
_atom_site_U_iso_or_equiv
_atom_site_adp_type
_atom_site_occupancy
_atom_site_symmetry_multiplicity
_atom_site_calc_flag
_atom_site_refinement_flags
_atom_site_disorder_assembly
_atom_site_disorder_group
N1 N 0.4205(3) 0.1837(2) 0.02096(18) 0.0507(6) Uani 1 1 d . . .
H1 H 0.442(3) 0.128(3) -0.020(2) 0.061 Uiso 1 1 d . . .
P1 P 0.48277(9) 0.09052(7) 0.19191(6) 0.0478(2) Uani 1 1 d . . .
O1 O 0.5101(2) -0.01194(18) 0.11562(14) 0.0631(5) Uani 1 1 d . . .
C1 C 0.4192(3) 0.2046(3) 0.1198(2) 0.0439(6) Uani 1 1 d . . .
O2 O 0.3306(2) 0.32813(17) 0.32421(13) 0.0616(5) Uani 1 1 d . A .
N2 N 0.3728(3) 0.2734(2) -0.02642(17) 0.0578(6) Uani 1 1 d . . .
C2 C 0.3660(3) 0.3145(3) 0.1343(2) 0.0477(7) Uani 1 1 d . A .
N3 N 0.3392(3) 0.3534(2) 0.04307(17) 0.0573(6) Uani 1 1 d . . .
C3 C 0.6642(3) 0.1855(3) 0.3073(2) 0.0508(7) Uani 1 1 d . . .
C4 C 0.8075(4) 0.1706(4) 0.3035(3) 0.0895(11) Uani 1 1 d . . .
H4A H 0.8058 0.1142 0.2417 0.107 Uiso 1 1 calc R . .
C5 C 0.9510(5) 0.2375(5) 0.3893(4) 0.1244(16) Uani 1 1 d D . .
H5A H 1.0468 0.2273 0.3856 0.149 Uiso 1 1 calc RD . .
C6 C 0.9547(5) 0.3201(4) 0.4814(4) 0.1041(13) Uani 1 1 d . . .
H6A H 1.0526 0.3638 0.5404 0.125 Uiso 1 1 calc R . .
C7 C 0.8140(5) 0.3385(3) 0.4866(3) 0.0839(10) Uani 1 1 d . . .
H7A H 0.8169 0.3960 0.5483 0.101 Uiso 1 1 calc R . .
C8 C 0.6687(4) 0.2708(3) 0.3994(2) 0.0629(8) Uani 1 1 d . . .
H8A H 0.5733 0.2826 0.4026 0.075 Uiso 1 1 calc R . .
C9 C 0.3266(3) 0.0183(2) 0.2351(2) 0.0508(7) Uani 1 1 d . . .
C10 C 0.3632(4) -0.0293(3) 0.3226(2) 0.0670(8) Uani 1 1 d . . .
H10A H 0.4712 -0.0162 0.3625 0.080 Uiso 1 1 calc R . .
C11 C 0.2435(6) -0.0958(3) 0.3521(3) 0.0949(12) Uani 1 1 d . . .
H11A H 0.2706 -0.1279 0.4111 0.114 Uiso 1 1 calc R . .
C12 C 0.0875(6) -0.1142(4) 0.2960(4) 0.1057(14) Uani 1 1 d . . .
H12A H 0.0074 -0.1580 0.3173 0.127 Uiso 1 1 calc R . .
C13 C 0.0439(5) -0.0703(4) 0.2087(4) 0.1063(13) Uani 1 1 d . . .
H13A H -0.0649 -0.0843 0.1702 0.128 Uiso 1 1 calc R . .
C14 C 0.1652(4) -0.0034(3) 0.1768(3) 0.0811(10) Uani 1 1 d . . .
H14A H 0.1367 0.0263 0.1166 0.097 Uiso 1 1 calc R . .
C15 C 0.4742(3) 0.5700(3) 0.2989(2) 0.0480(7) Uani 1 1 d . A .
C16 C 0.5274(4) 0.6438(3) 0.2364(2) 0.0666(8) Uani 1 1 d . . .
H16A H 0.4875 0.6051 0.1622 0.080 Uiso 1 1 calc R . .
C17 C 0.6389(4) 0.7739(3) 0.2840(3) 0.0737(9) Uani 1 1 d . . .
H17A H 0.6733 0.8229 0.2417 0.088 Uiso 1 1 calc R . .
C18 C 0.6991(4) 0.8312(3) 0.3936(3) 0.0665(8) Uani 1 1 d . . .
H18A H 0.7749 0.9187 0.4254 0.080 Uiso 1 1 calc R . .
C19 C 0.6480(4) 0.7598(3) 0.4563(2) 0.0628(8) Uani 1 1 d . . .
H19A H 0.6883 0.7991 0.5305 0.075 Uiso 1 1 calc R . .
C20 C 0.5368(3) 0.6301(3) 0.4090(2) 0.0549(7) Uani 1 1 d . . .
H20A H 0.5032 0.5819 0.4519 0.066 Uiso 1 1 calc R . .
P2 P 0.32658(9) 0.40230(7) 0.24400(6) 0.0504(2) Uani 1 1 d D . .
C21A C 0.1304(4) 0.4125(4) 0.1781(3) 0.0501(10) Uani 0.860(4) 1 d PDU A 1
C22A C -0.0002(5) 0.2961(4) 0.1174(4) 0.0929(15) Uani 0.860(4) 1 d PDU A 1
H22B H 0.0160 0.2125 0.1098 0.111 Uiso 0.860(4) 1 calc PR A 1
C23A C -0.1553(5) 0.2985(4) 0.0671(4) 0.1054(16) Uani 0.860(4) 1 d PDU A 1
H23B H -0.2411 0.2178 0.0263 0.127 Uiso 0.860(4) 1 calc PR A 1
C24A C -0.1807(5) 0.4193(5) 0.0779(4) 0.0905(14) Uani 0.860(4) 1 d PDU A 1
H2AA H -0.2849 0.4221 0.0472 0.109 Uiso 0.860(4) 1 calc PR A 1
C25A C -0.0565(6) 0.5328(5) 0.1322(5) 0.121(2) Uani 0.860(4) 1 d PDU A 1
H25B H -0.0731 0.6159 0.1361 0.146 Uiso 0.860(4) 1 calc PR A 1
C26A C 0.0989(5) 0.5310(4) 0.1839(4) 0.1041(18) Uani 0.860(4) 1 d PDU A 1
H26B H 0.1834 0.6130 0.2233 0.125 Uiso 0.860(4) 1 calc PR A 1
C21B C 0.1531(14) 0.450(2) 0.1957(12) 0.067(5) Uani 0.140(4) 1 d PDU A 2
C22B C 0.0308(17) 0.3806(18) 0.2175(11) 0.078(5) Uani 0.140(4) 1 d PDU A 2
H22A H 0.0450 0.3166 0.2533 0.094 Uiso 0.140(4) 1 calc PR A 2
C23B C -0.1133(19) 0.402(2) 0.1883(15) 0.095(5) Uani 0.140(4) 1 d PDU A 2
H23A H -0.1976 0.3534 0.2039 0.114 Uiso 0.140(4) 1 calc PR A 2
C24B C -0.133(3) 0.494(2) 0.1365(15) 0.096(5) Uani 0.140(4) 1 d PDU A 2
H24A H -0.2315 0.5111 0.1158 0.115 Uiso 0.140(4) 1 calc PR A 2
C25B C -0.009(2) 0.562(2) 0.1153(7) 0.093(6) Uani 0.140(4) 1 d PDU A 2
H25A H -0.0229 0.6257 0.0788 0.112 Uiso 0.140(4) 1 calc PR A 2
C26B C 0.135(2) 0.5420(17) 0.1449(6) 0.080(5) Uani 0.140(4) 1 d PDU A 2
H26A H 0.2199 0.5913 0.1301 0.096 Uiso 0.140(4) 1 calc PR A 2

loop_
_atom_site_aniso_label
_atom_site_aniso_U_11
_atom_site_aniso_U_22
_atom_site_aniso_U_33
_atom_site_aniso_U_23
_atom_site_aniso_U_13
_atom_site_aniso_U_12
N1 0.0657(16) 0.0548(16) 0.0439(15) 0.0135(12) 0.0281(12) 0.0330(13)
P1 0.0589(5) 0.0504(5) 0.0473(5) 0.0187(4) 0.0274(4) 0.0285(4)
O1 0.0897(15) 0.0652(13) 0.0610(13) 0.0256(10) 0.0440(11) 0.0459(11)
C1 0.0499(17) 0.0481(16) 0.0405(17) 0.0119(13) 0.0223(13) 0.0230(14)
O2 0.0842(14) 0.0634(12) 0.0561(13) 0.0286(10) 0.0358(11) 0.0365(11)
N2 0.0776(17) 0.0636(16) 0.0495(15) 0.0239(13) 0.0306(13) 0.0393(14)
C2 0.0556(18) 0.0549(18) 0.0413(17) 0.0186(14) 0.0206(14) 0.0273(15)
N3 0.0772(17) 0.0651(16) 0.0477(15) 0.0221(13) 0.0301(13) 0.0420(14)
C3 0.0523(19) 0.0556(18) 0.0576(19) 0.0296(15) 0.0239(15) 0.0265(15)
C4 0.060(2) 0.111(3) 0.099(3) 0.024(2) 0.026(2) 0.043(2)
C5 0.067(3) 0.152(4) 0.137(5) 0.029(3) 0.017(3) 0.049(3)
C6 0.060(3) 0.099(3) 0.114(4) 0.039(3) -0.007(2) 0.008(2)
C7 0.077(3) 0.080(3) 0.069(3) 0.0210(19) 0.013(2) 0.005(2)
C8 0.055(2) 0.070(2) 0.059(2) 0.0212(17) 0.0176(17) 0.0180(17)
C9 0.053(2) 0.0407(16) 0.0582(19) 0.0096(14) 0.0248(16) 0.0150(14)
C10 0.080(2) 0.059(2) 0.070(2) 0.0249(17) 0.0376(19) 0.0205(18)
C11 0.127(4) 0.068(2) 0.103(3) 0.033(2) 0.070(3) 0.015(3)
C12 0.112(4) 0.070(3) 0.141(4) 0.022(3) 0.084(4) 0.005(3)
C13 0.063(3) 0.097(3) 0.145(4) 0.026(3) 0.043(3) 0.011(2)
C14 0.068(3) 0.079(2) 0.096(3) 0.033(2) 0.031(2) 0.020(2)
C15 0.0645(19) 0.0533(17) 0.0396(17) 0.0185(14) 0.0248(14) 0.0321(15)
C16 0.092(2) 0.064(2) 0.0473(19) 0.0174(17) 0.0295(18) 0.0281(19)
C17 0.093(3) 0.070(2) 0.066(2) 0.0257(19) 0.041(2) 0.024(2)
C18 0.077(2) 0.058(2) 0.063(2) 0.0152(18) 0.0266(18) 0.0237(17)
C19 0.076(2) 0.068(2) 0.0473(19) 0.0164(17) 0.0211(17) 0.0335(19)
C20 0.073(2) 0.0577(19) 0.050(2) 0.0233(15) 0.0310(16) 0.0333(17)
P2 0.0690(5) 0.0550(5) 0.0462(5) 0.0224(4) 0.0310(4) 0.0351(4)
C21A 0.059(2) 0.044(2) 0.062(2) 0.0182(18) 0.0342(19) 0.0258(18)
C22A 0.065(3) 0.056(2) 0.152(4) 0.023(3) 0.034(3) 0.026(2)
C23A 0.062(3) 0.075(3) 0.158(5) 0.019(3) 0.028(3) 0.019(2)
C24A 0.062(3) 0.080(3) 0.114(4) 0.024(3) 0.012(2) 0.033(2)
C25A 0.079(4) 0.072(3) 0.174(5) 0.025(3) -0.005(3) 0.040(3)
C26A 0.075(3) 0.057(3) 0.141(4) 0.015(3) -0.004(3) 0.028(2)
C21B 0.062(8) 0.048(9) 0.097(10) 0.038(7) 0.028(8) 0.019(8)
C22B 0.051(8) 0.074(9) 0.111(10) 0.058(7) 0.018(8) 0.016(7)
C23B 0.051(7) 0.098(9) 0.136(10) 0.050(8) 0.027(8) 0.025(7)
C24B 0.057(8) 0.077(10) 0.146(10) 0.035(8) 0.020(8) 0.035(8)
C25B 0.068(9) 0.072(9) 0.130(10) 0.044(8) 0.013(8) 0.028(7)
C26B 0.066(7) 0.072(8) 0.113(9) 0.057(7) 0.027(7) 0.028(7)

loop_
_atom_type_symbol
_atom_type_description
_atom_type_scat_dispersion_real
_atom_type_scat_dispersion_imag
_atom_type_scat_source
C C 0.0033 0.0016 'International Tables Vol C Tables 4.2.6.8 and 6.1.1.4'
H H 0.0000 0.0000 'International Tables Vol C Tables 4.2.6.8 and 6.1.1.4'
N N 0.0061 0.0033 'International Tables Vol C Tables 4.2.6.8 and 6.1.1.4'
O O 0.0106 0.0060 'International Tables Vol C Tables 4.2.6.8 and 6.1.1.4'
P P 0.1023 0.0942 'International Tables Vol C Tables 4.2.6.8 and 6.1.1.4'

loop_
_geom_angle_atom_site_label_1
_geom_angle_atom_site_label_2
_geom_angle_atom_site_label_3
_geom_angle
_geom_angle_site_symmetry_1
_geom_angle_site_symmetry_3
_geom_angle_publ_flag
H1 N1 C1 136.0(18) . . ?
H1 N1 N2 111.5(18) . . ?
C1 N1 N2 112.5(2) . . ?
O1 P1 C3 111.54(13) . . ?
O1 P1 C9 113.21(11) . . ?
C3 P1 C9 108.74(13) . . ?
O1 P1 C1 106.13(11) . . ?
C3 P1 C1 109.07(12) . . ?
C9 P1 C1 107.99(12) . . ?
N1 C1 C2 104.0(2) . . ?
N1 C1 P1 116.44(18) . . ?
C2 C1 P1 139.54(19) . . ?
N3 N2 N1 106.1(2) . . ?
N3 C2 C1 107.9(2) . . ?
N3 C2 P2 120.18(19) . . ?
C1 C2 P2 131.89(19) . . ?
N2 N3 C2 109.4(2) . . ?
C4 C3 C8 119.0(3) . . ?
C4 C3 P1 117.1(2) . . ?
C8 C3 P1 123.9(2) . . ?
C5 C4 C3 120.7(4) . . ?
C4 C5 C6 120.2(4) . . ?
C5 C6 C7 120.2(4) . . ?
C6 C7 C8 119.5(3) . . ?
C7 C8 C3 120.3(3) . . ?
C10 C9 C14 118.1(3) . . ?
C10 C9 P1 120.1(2) . . ?
C14 C9 P1 121.5(2) . . ?
C11 C10 C9 121.3(3) . . ?
C12 C11 C10 120.0(4) . . ?
C11 C12 C13 121.4(4) . . ?
C12 C13 C14 119.2(4) . . ?
C9 C14 C13 120.0(3) . . ?
C20 C15 C16 118.3(3) . . ?
C20 C15 P2 118.1(2) . . ?
C16 C15 P2 123.5(2) . . ?
C17 C16 C15 120.4(3) . . ?
C18 C17 C16 120.1(3) . . ?
C19 C18 C17 120.3(3) . . ?
C18 C19 C20 119.7(3) . . ?
C19 C20 C15 121.2(3) . . ?
O2 P2 C21B 116.6(4) . . ?
O2 P2 C21A 113.24(14) . . ?
O2 P2 C15 113.03(12) . . ?
C21B P2 C15 97.3(6) . . ?
C21A P2 C15 109.04(16) . . ?
O2 P2 C2 111.45(11) . . ?
C21B P2 C2 110.7(5) . . ?
C21A P2 C2 102.81(15) . . ?
C15 P2 C2 106.58(12) . . ?
C26A C21A C22A 115.7(3) . . ?
C26A C21A P2 124.0(3) . . ?
C22A C21A P2 120.3(3) . . ?
C21A C22A C23A 122.4(4) . . ?
C24A C23A C22A 119.4(4) . . ?
C25A C24A C23A 119.4(4) . . ?
C24A C25A C26A 121.4(5) . . ?
C21A C26A C25A 121.5(4) . . ?
C26B C21B C22B 120.1(12) . . ?
C26B C21B P2 128.4(11) . . ?
C22B C21B P2 111.5(10) . . ?
C21B C22B C23B 121.2(12) . . ?
C24B C23B C22B 119.3(16) . . ?
C25B C24B C23B 118.5(18) . . ?
C24B C25B C26B 122.5(19) . . ?
C21B C26B C25B 118.4(17) . . ?

loop_
_geom_bond_atom_site_label_1
_geom_bond_atom_site_label_2
_geom_bond_distance
_geom_bond_site_symmetry_2
_geom_bond_publ_flag
N1 H1 0.84(2) . ?
N1 C1 1.336(3) . ?
N1 N2 1.347(3) . ?
P1 O1 1.4824(17) . ?
P1 C3 1.781(3) . ?
P1 C9 1.782(3) . ?
P1 C1 1.811(3) . ?
C1 C2 1.381(3) . ?
O2 P2 1.4773(17) . ?
N2 N3 1.312(3) . ?
C2 N3 1.368(3) . ?
C2 P2 1.796(3) . ?
C3 C4 1.383(4) . ?
C3 C8 1.383(4) . ?
C4 C5 1.362(5) . ?
C5 C6 1.373(5) . ?
C6 C7 1.378(5) . ?
C7 C8 1.381(4) . ?
C9 C10 1.376(4) . ?
C9 C14 1.380(4) . ?
C10 C11 1.374(4) . ?
C11 C12 1.340(5) . ?
C12 C13 1.356(5) . ?
C13 C14 1.407(5) . ?
C15 C20 1.382(3) . ?
C15 C16 1.392(4) . ?
C15 P2 1.790(3) . ?
C16 C17 1.379(4) . ?
C17 C18 1.373(4) . ?
C18 C19 1.373(4) . ?
C19 C20 1.376(4) . ?
P2 C21B 1.764(8) . ?
P2 C21A 1.790(3) . ?
C21A C26A 1.357(5) . ?
C21A C22A 1.373(5) . ?
C22A C23A 1.386(5) . ?
C23A C24A 1.351(5) . ?
C24A C25A 1.317(5) . ?
C25A C26A 1.389(5) . ?
C21B C26B 1.332(8) . ?
C21B C22B 1.334(8) . ?
C22B C23B 1.351(8) . ?
C23B C24B 1.342(8) . ?
C24B C25B 1.340(8) . ?
C25B C26B 1.345(8) . ?

loop_
_geom_hbond_atom_site_label_D
_geom_hbond_atom_site_label_H
_geom_hbond_atom_site_label_A
_geom_hbond_distance_DH
_geom_hbond_distance_HA
_geom_hbond_distance_DA
_geom_hbond_angle_DHA
_geom_hbond_site_symmetry_A
N1 H1 O1 0.84(2) 1.85(2) 2.690(3) 176(3) 2_655
